data_7714385
loop_
_publ_author_name
'Novikov, Anton P.'
'Zagidullin, Karim A.'
'Volkov, Mikhail A.'
'German, Konstantin E.'
'Nevolin, Iurii'
'Grigoriev , Mikhail'

_publ_section_title
;
 Influence of organic cation on the formation of hexahalotechnetates:
 X-ray, thermal and comparative analysis of non-covalent interactions
;
_journal_name_full 'Dalton Transactions'
_journal_paper_doi 10.1039/D3DT03235C
_journal_year 2023
_chemical_formula_moiety 'Cl6 Tc, 2(C7 H6 N S), 2(H2 O)'
_chemical_formula_sum 'C14 H16 Cl6 N2 O2 S2 Tc'
_chemical_formula_weight 619.11
_space_group_crystal_system triclinic
_space_group_IT_number 2
_space_group_name_Hall '-P 1'
_space_group_name_H-M_alt 'P -1'
_atom_sites_solution_hydrogens mixed
_audit_creation_date 2023-07-06
_audit_creation_method
;
Olex2 1.5
(compiled 2023.03.06 svn.rbb2c1857 for OlexSys, GUI svn.r6748)
;
_audit_update_record
;
2023-09-29 deposited with the CCDC.	2023-11-03 downloaded from the CCDC.
;
_cell_angle_alpha 98.062(3)
_cell_angle_beta 100.830(3)
_cell_angle_gamma 92.071(3)
_cell_formula_units_Z 1
_cell_length_a 7.2136(5)
_cell_length_b 8.0612(6)
_cell_length_c 9.8742(7)
_cell_measurement_reflns_used 3441
_cell_measurement_temperature 100(2)
_cell_measurement_theta_max 29.447
_cell_measurement_theta_min 2.557
_cell_volume 557.23(7)
_computing_cell_refinement 'SAINT V8.40B (Bruker, 2020)'
_computing_data_reduction 'SAINT V8.40B (Bruker, 2020)'
_computing_molecular_graphics 'Olex2 1.5 (Dolomanov et al., 2009)'
_computing_publication_material 'Olex2 1.5 (Dolomanov et al., 2009)'
_computing_structure_refinement 'SHELXL 2018/3 (Sheldrick, 2015)'
_computing_structure_solution 'SHELXT 2018/2 (Sheldrick, 2018)'
_diffrn_ambient_temperature 100(2)
_diffrn_measured_fraction_theta_full 0.993
_diffrn_measured_fraction_theta_max 0.996
_diffrn_measurement_device_type 'Bruker KAPPA APEX II area-detector diffractometer'
_diffrn_radiation_type MoK\a
_diffrn_radiation_wavelength 0.71073
_diffrn_reflns_av_R_equivalents 0.0397
_diffrn_reflns_av_unetI/netI 0.0477
_diffrn_reflns_Laue_measured_fraction_full 0.993
_diffrn_reflns_Laue_measured_fraction_max 0.996
_diffrn_reflns_limit_h_max 9
_diffrn_reflns_limit_h_min -10
_diffrn_reflns_limit_k_max 11
_diffrn_reflns_limit_k_min -11
_diffrn_reflns_limit_l_max 13
_diffrn_reflns_limit_l_min -13
_diffrn_reflns_number 11493
_diffrn_reflns_point_group_measured_fraction_full 0.993
_diffrn_reflns_point_group_measured_fraction_max 0.996
_diffrn_reflns_theta_full 25.242
_diffrn_reflns_theta_max 29.999
_diffrn_reflns_theta_min 4.203
_diffrn_source_current 30.0
_diffrn_source_power 1.5
_diffrn_source_voltage 50.0
_exptl_absorpt_coefficient_mu 1.566
_exptl_absorpt_correction_T_max 1.0000
_exptl_absorpt_correction_T_min 0.8920
_exptl_absorpt_correction_type multi-scan
_exptl_absorpt_process_details
;
SADABS-2016/2 (Bruker,2016/2) was used for absorption correction.
wR2(int) was 0.0582 before and 0.0462 after correction.
The Ratio of minimum to maximum transmission is 0.8920.
The \l/2 correction factor is Not present.
;
_exptl_crystal_colour yellow
_exptl_crystal_colour_primary yellow
_exptl_crystal_density_diffrn 1.845
_exptl_crystal_description plate
_exptl_crystal_F_000 307
_exptl_crystal_size_max 0.13
_exptl_crystal_size_mid 0.12
_exptl_crystal_size_min 0.04
_refine_diff_density_max 0.780
_refine_diff_density_min -0.560
_refine_diff_density_rms 0.114
_refine_ls_extinction_method none
_refine_ls_goodness_of_fit_ref 1.020
_refine_ls_hydrogen_treatment mixed
_refine_ls_matrix_type full
_refine_ls_number_parameters 133
_refine_ls_number_reflns 3237
_refine_ls_number_restraints 4
_refine_ls_restrained_S_all 1.023
_refine_ls_R_factor_all 0.0519
_refine_ls_R_factor_gt 0.0364
_refine_ls_shift/su_max 0.000
_refine_ls_shift/su_mean 0.000
_refine_ls_structure_factor_coef Fsqd
_refine_ls_weighting_details 'w=1/[\s^2^(Fo^2^)+(0.0408P)^2^+0.1154P] where P=(Fo^2^+2Fc^2^)/3'
_refine_ls_weighting_scheme calc
_refine_ls_wR_factor_gt 0.0760
_refine_ls_wR_factor_ref 0.0827
_reflns_Friedel_coverage 0.000
_reflns_number_gt 2587
_reflns_number_total 3237
_reflns_threshold_expression 'I > 2\s(I)'
_cod_data_source_file d3dt03235c2.cif
_cod_data_source_block kazetf6_lt_0m_a
_cod_database_code 7714385
_shelx_shelxl_version_number 2018/3
_shelx_space_group_comment
;
The symmetry employed for this shelxl refinement is uniquely defined
by the following loop, which should always be used as a source of
symmetry information in preference to the above space-group names.
They are only intended as comments.
;
_shelx_estimated_absorpt_t_max 0.940
_shelx_estimated_absorpt_t_min 0.822
_olex2_refinement_description
;
1. Restrained distances
 O1W-H1WA = O1W-H1WB
 0.85 with sigma of 0.02
 H1WA-H1WB
 1.35 with sigma of 0.02
 N3-H3
 0.88 with sigma of 0.05
2.a Aromatic/amide H refined with riding coordinates:
 C2(H2), C5(H5), C6(H6), C7(H7), C8(H8)
;
_olex2_submission_special_instructions 'No special instructions were received'

loop_
_space_group_symop_operation_xyz
'x, y, z'
'-x, -y, -z'

loop_
_atom_site_label
_atom_site_type_symbol
_atom_site_fract_x
_atom_site_fract_y
_atom_site_fract_z
_atom_site_U_iso_or_equiv
_atom_site_adp_type
_atom_site_occupancy
_atom_site_site_symmetry_order
_atom_site_calc_flag
_atom_site_refinement_flags_posn
_atom_site_refinement_flags_adp
_atom_site_refinement_flags_occupancy
_atom_site_disorder_assembly
_atom_site_disorder_group
Tc1 Tc 1.000000 0.500000 0.500000 0.01855(9) Uani 1 2 d S . P . .
Cl1 Cl 0.70238(8) 0.48985(9) 0.34709(7) 0.02544(15) Uani 1 1 d . . . . .
Cl2 Cl 0.85440(9) 0.54714(9) 0.69506(7) 0.02500(15) Uani 1 1 d . . . . .
Cl3 Cl 1.03034(9) 0.78868(8) 0.50078(7) 0.02433(15) Uani 1 1 d . . . . .
S1 S 0.18659(9) -0.27386(9) 0.06958(8) 0.02623(16) Uani 1 1 d . . . . .
O1W O 0.4767(3) 0.2031(3) 0.4672(2) 0.0263(4) Uani 1 1 d D . . . .
H1WA H 0.380(3) 0.238(4) 0.481(4) 0.039 Uiso 1 1 d D U . . .
H1WB H 0.553(3) 0.268(4) 0.451(4) 0.039 Uiso 1 1 d D U . . .
N3 N 0.3279(3) -0.0107(3) 0.2314(2) 0.0228(5) Uani 1 1 d D . . . .
H3 H 0.367(4) 0.052(4) 0.302(3) 0.027 Uiso 1 1 d D U . . .
C2 C 0.2763(4) -0.1685(4) 0.2306(3) 0.0274(6) Uani 1 1 d . . . . .
H2 H 0.288291 -0.219013 0.312891 0.033 Uiso 1 1 calc R U . . .
C4 C 0.3003(3) 0.0397(3) 0.1008(3) 0.0186(5) Uani 1 1 d . . . . .
C5 C 0.3439(3) 0.1980(3) 0.0690(3) 0.0218(5) Uani 1 1 d . . . . .
H5 H 0.398984 0.287847 0.139762 0.026 Uiso 1 1 calc R U . . .
C6 C 0.3033(4) 0.2185(4) -0.0707(3) 0.0258(6) Uani 1 1 d . . . . .
H6 H 0.330335 0.324847 -0.096142 0.031 Uiso 1 1 calc R U . . .
C7 C 0.2234(4) 0.0860(4) -0.1743(3) 0.0270(6) Uani 1 1 d . . . . .
H7 H 0.197681 0.104648 -0.268706 0.032 Uiso 1 1 calc R U . . .
C8 C 0.1806(3) -0.0711(4) -0.1442(3) 0.0229(6) Uani 1 1 d . . . . .
H8 H 0.126350 -0.160582 -0.215505 0.027 Uiso 1 1 calc R U . . .
C9 C 0.2209(3) -0.0929(3) -0.0034(3) 0.0186(5) Uani 1 1 d . . . . .

loop_
_atom_site_aniso_label
_atom_site_aniso_U_11
_atom_site_aniso_U_22
_atom_site_aniso_U_33
_atom_site_aniso_U_23
_atom_site_aniso_U_13
_atom_site_aniso_U_12
Tc1 0.02097(15) 0.02433(19) 0.00997(15) 0.00121(12) 0.00316(10) 0.00069(11)
Cl1 0.0244(3) 0.0292(4) 0.0196(3) 0.0043(3) -0.0037(2) -0.0004(2)
Cl2 0.0342(3) 0.0268(4) 0.0167(3) 0.0029(3) 0.0120(2) 0.0020(3)
Cl3 0.0372(3) 0.0193(3) 0.0152(3) 0.0029(3) 0.0024(2) -0.0013(3)
S1 0.0267(3) 0.0264(4) 0.0252(4) 0.0046(3) 0.0048(3) -0.0046(3)
O1W 0.0292(10) 0.0255(11) 0.0237(11) 0.0066(9) 0.0018(8) 0.0020(8)
N3 0.0225(10) 0.0334(14) 0.0113(11) 0.0025(10) 0.0020(8) -0.0030(9)
C2 0.0252(13) 0.0376(18) 0.0204(14) 0.0088(13) 0.0043(10) -0.0014(11)
C4 0.0136(10) 0.0277(15) 0.0146(12) 0.0022(11) 0.0035(8) 0.0021(9)
C5 0.0215(12) 0.0213(14) 0.0208(13) -0.0022(11) 0.0040(10) 0.0006(10)
C6 0.0267(13) 0.0278(16) 0.0263(15) 0.0123(13) 0.0063(11) 0.0086(11)
C7 0.0276(13) 0.0407(18) 0.0137(13) 0.0068(12) 0.0027(10) 0.0112(12)
C8 0.0205(12) 0.0322(16) 0.0130(12) -0.0019(11) -0.0007(9) 0.0034(10)
C9 0.0166(11) 0.0230(14) 0.0157(12) 0.0017(10) 0.0026(9) 0.0011(9)

loop_
_atom_type_symbol
_atom_type_description
_atom_type_scat_dispersion_real
_atom_type_scat_dispersion_imag
_atom_type_scat_source
C C 0.0033 0.0016 'International Tables Vol C Tables 4.2.6.8 and 6.1.1.4'
H H 0.0000 0.0000 'International Tables Vol C Tables 4.2.6.8 and 6.1.1.4'
Cl Cl 0.1484 0.1585 'International Tables Vol C Tables 4.2.6.8 and 6.1.1.4'
N N 0.0061 0.0033 'International Tables Vol C Tables 4.2.6.8 and 6.1.1.4'
O O 0.0106 0.0060 'International Tables Vol C Tables 4.2.6.8 and 6.1.1.4'
S S 0.1246 0.1234 'International Tables Vol C Tables 4.2.6.8 and 6.1.1.4'
Tc Tc -1.4390 0.7593 'International Tables Vol C Tables 4.2.6.8 and 6.1.1.4'

loop_
_geom_angle_atom_site_label_1
_geom_angle_atom_site_label_2
_geom_angle_atom_site_label_3
_geom_angle
_geom_angle_site_symmetry_1
_geom_angle_site_symmetry_3
_geom_angle_publ_flag
Cl1 Tc1 Cl1 180.0 . 2_766 ?
Cl2 Tc1 Cl1 90.78(2) . . ?
Cl2 Tc1 Cl1 89.22(2) . 2_766 ?
Cl2 Tc1 Cl1 90.78(2) 2_766 2_766 ?
Cl2 Tc1 Cl1 89.22(2) 2_766 . ?
Cl2 Tc1 Cl2 180.0 . 2_766 ?
Cl3 Tc1 Cl1 89.30(2) . . ?
Cl3 Tc1 Cl1 90.70(2) 2_766 . ?
Cl3 Tc1 Cl1 89.30(2) 2_766 2_766 ?
Cl3 Tc1 Cl1 90.70(2) . 2_766 ?
Cl3 Tc1 Cl2 89.50(2) . . ?
Cl3 Tc1 Cl2 89.50(2) 2_766 2_766 ?
Cl3 Tc1 Cl2 90.50(2) 2_766 . ?
Cl3 Tc1 Cl2 90.50(2) . 2_766 ?
Cl3 Tc1 Cl3 180.0 . 2_766 ?
C2 S1 C9 90.27(14) . . ?
H1WA O1W H1WB 117(3) . . ?
C2 N3 H3 122(2) . . ?
C2 N3 C4 114.6(2) . . ?
C4 N3 H3 123(2) . . ?
S1 C2 H2 123.1 . . ?
N3 C2 S1 113.8(2) . . ?
N3 C2 H2 123.1 . . ?
N3 C4 C5 127.5(2) . . ?
N3 C4 C9 111.0(2) . . ?
C5 C4 C9 121.5(2) . . ?
C4 C5 H5 121.5 . . ?
C6 C5 C4 117.0(3) . . ?
C6 C5 H5 121.5 . . ?
C5 C6 H6 119.4 . . ?
C5 C6 C7 121.3(3) . . ?
C7 C6 H6 119.4 . . ?
C6 C7 H7 118.9 . . ?
C8 C7 C6 122.2(3) . . ?
C8 C7 H7 118.9 . . ?
C7 C8 H8 121.5 . . ?
C7 C8 C9 116.9(3) . . ?
C9 C8 H8 121.5 . . ?
C4 C9 S1 110.29(19) . . ?
C4 C9 C8 121.1(3) . . ?
C8 C9 S1 128.6(2) . . ?

loop_
_geom_bond_atom_site_label_1
_geom_bond_atom_site_label_2
_geom_bond_distance
_geom_bond_site_symmetry_2
_geom_bond_publ_flag
Tc1 Cl1 2.3728(6) . ?
Tc1 Cl1 2.3728(6) 2_766 ?
Tc1 Cl2 2.3539(6) 2_766 ?
Tc1 Cl2 2.3539(6) . ?
Tc1 Cl3 2.3283(7) . ?
Tc1 Cl3 2.3283(7) 2_766 ?
S1 C2 1.692(3) . ?
S1 C9 1.745(3) . ?
O1W H1WA 0.788(17) . ?
O1W H1WB 0.799(17) . ?
N3 H3 0.80(3) . ?
N3 C2 1.311(4) . ?
N3 C4 1.387(3) . ?
C2 H2 0.9500 . ?
C4 C5 1.395(4) . ?
C4 C9 1.398(4) . ?
C5 H5 0.9500 . ?
C5 C6 1.390(4) . ?
C6 H6 0.9500 . ?
C6 C7 1.396(4) . ?
C7 H7 0.9500 . ?
C7 C8 1.378(4) . ?
C8 H8 0.9500 . ?
C8 C9 1.403(4) . ?

loop_
_geom_hbond_atom_site_label_D
_geom_hbond_atom_site_label_H
_geom_hbond_atom_site_label_A
_geom_hbond_distance_DH
_geom_hbond_distance_HA
_geom_hbond_distance_DA
_geom_hbond_angle_DHA
_geom_hbond_site_symmetry_A
_geom_hbond_publ_flag
O1W H1WB Cl1 0.799(17) 2.49(2) 3.259(2) 162(3) . yes
N3 H3 O1W 0.80(3) 1.91(3) 2.711(3) 176(3) . yes

loop_
_geom_torsion_atom_site_label_1
_geom_torsion_atom_site_label_2
_geom_torsion_atom_site_label_3
_geom_torsion_atom_site_label_4
_geom_torsion
_geom_torsion_site_symmetry_1
_geom_torsion_site_symmetry_2
_geom_torsion_site_symmetry_3
_geom_torsion_site_symmetry_4
_geom_torsion_publ_flag
N3 C4 C5 C6 179.9(2) . . . . ?
N3 C4 C9 S1 -0.3(2) . . . . ?
N3 C4 C9 C8 -179.9(2) . . . . ?
C2 S1 C9 C4 0.07(18) . . . . ?
C2 S1 C9 C8 179.7(2) . . . . ?
C2 N3 C4 C5 -179.0(2) . . . . ?
C2 N3 C4 C9 0.4(3) . . . . ?
C4 N3 C2 S1 -0.4(3) . . . . ?
C4 C5 C6 C7 -0.4(4) . . . . ?
C5 C4 C9 S1 179.15(18) . . . . ?
C5 C4 C9 C8 -0.5(3) . . . . ?
C5 C6 C7 C8 0.1(4) . . . . ?
C6 C7 C8 C9 0.0(4) . . . . ?
C7 C8 C9 S1 -179.41(19) . . . . ?
C7 C8 C9 C4 0.2(3) . . . . ?
C9 S1 C2 N3 0.2(2) . . . . ?
C9 C4 C5 C6 0.6(3) . . . . ?
